data_2310704
loop_
_publ_author_name
'le Bihan, M.T.'

_publ_section_title
;
 Structure du Cyanure de Sodium Hydrate
;
_journal_name_full 'Acta Crystallographica (1,1948-23,1967)'
_journal_page_first 770
_journal_page_last 773
_journal_volume 11
_journal_year 1958
_chemical_formula_sum 'C H4 N Na O2'
_chemical_name_systematic 'Na C N (H2 O)2'
_space_group_IT_number 14
_symmetry_space_group_name_Hall '-P 2yab'
_symmetry_space_group_name_H-M 'P 1 21/a 1'
_cell_angle_alpha 90
_cell_angle_beta 103
_cell_angle_gamma 90
_cell_formula_units_Z 4
_cell_length_a 6.54
_cell_length_b 10.66
_cell_length_c 6.08
_cell_volume 413.012
_citation_journal_id_ASTM ACCRA9
_cod_data_source_file leBihan_ACCRA9_1958_275.cif
_cod_data_source_block C1H4N1Na1O2
_cod_original_cell_volume 413.0118
_cod_original_sg_symbol_Hall '-P 2ybc (z,y,-x)'
_cod_original_formula_sum 'C1 H4 N1 Na1 O2'
_cod_database_code 2310704

loop_
_symmetry_equiv_pos_as_xyz
x,y,z
-x+1/2,y+1/2,-z
-x,-y,-z
x-1/2,-y-1/2,z

loop_
_atom_site_label
_atom_site_type_symbol
_atom_site_fract_x
_atom_site_fract_y
_atom_site_fract_z
_atom_site_occupancy
_atom_site_U_iso_or_equiv
C1 C+2 0.64 0.165 0.295 1 0.0
O1 O-2 0.675 0.3 0.755 1 0.0
H2 H+1 0.78 0.44 0.17 1 0.0
H3 H+1 0.77 0.24 0.68 1 0.0
N1 N-3 0.72 0.08 0.365 1 0.0
H1 H+1 0.72 0.51 0.33 1 0.0
O2 O-2 0.68 0.48 0.2 1 0.0
H4 H+1 0.57 0.22 0.78 1 0.0
Na1 Na+1 0.945 0.17 0 1 0.0
